data_4022000
loop_
_publ_author_name
'Tamotsu Takahashi'
'Shi Li'
'Wenying Huang'
'Fanzhi Kong'
'Kiyohiko Nakajima'
'Baojian Shen'
'Takahiro Ohe'
'Ken-ichiro Kanno'

_publ_section_title
;
 Homologation Method for Preparation of Substituted Pentacenes
 and Naphthacenes
;
_journal_name_full 'Journal of Organic Chemistry'
_journal_page_first 7967
_journal_page_last 7977
_journal_paper_doi 10.1021/jo060923y
_journal_volume 71
_journal_year 2006
_chemical_formula_moiety 'C92 H118 O8 '
_chemical_formula_sum 'C92 H118 O8'
_chemical_formula_weight 1351.94
_space_group_IT_number 2
_space_group_name_Hall '-P 1'
_space_group_name_H-M_alt 'P -1'
_symmetry_cell_setting triclinic
_symmetry_Int_Tables_number 2
_symmetry_space_group_name_Hall '-P 1'
_symmetry_space_group_name_H-M 'P -1'
_audit_creation_date 2004-09-29
_audit_creation_method 'by CrystalStructure v3.5.1'
_cell_angle_alpha 91.39(5)
_cell_angle_beta 100.87(4)
_cell_angle_gamma 104.53(4)
_cell_formula_units_Z 2
_cell_length_a 20.070(9)
_cell_length_b 20.84(1)
_cell_length_c 10.101(6)
_cell_measurement_reflns_used 9
_cell_measurement_temperature 300.1
_cell_measurement_theta_max 24.6
_cell_measurement_theta_min 22.6
_cell_volume 4004(3)
_computing_cell_refinement WinAFC
_computing_data_collection WinAFC
_computing_data_reduction CrystalStructure
_computing_publication_material 'CrystalStructure Ver. 3.5.1'
_computing_structure_refinement CRYSTALS
_computing_structure_solution SIR92
_diffrn_measured_fraction_theta_full 0.9912
_diffrn_measured_fraction_theta_max 0.9912
_diffrn_measurement_device_type 'Rigaku AFC7R'
_diffrn_measurement_method \w-2\q
_diffrn_radiation_type 'Cu K\a'
_diffrn_radiation_wavelength 1.5418
_diffrn_reflns_av_R_equivalents 0.165
_diffrn_reflns_limit_h_max 23
_diffrn_reflns_limit_h_min -24
_diffrn_reflns_limit_k_max 25
_diffrn_reflns_limit_k_min -25
_diffrn_reflns_limit_l_max 12
_diffrn_reflns_limit_l_min -8
_diffrn_reflns_number 38442
_diffrn_reflns_theta_full 68.13
_diffrn_reflns_theta_max 68.13
_diffrn_standards_decay_% -10.47
_diffrn_standards_interval_count 150
_diffrn_standards_number 3
_exptl_absorpt_coefficient_mu 0.539
_exptl_absorpt_correction_type none
_exptl_crystal_colour black
_exptl_crystal_density_diffrn 1.121
_exptl_crystal_density_method 'not measured'
_exptl_crystal_description plate
_exptl_crystal_F_000 1468.00
_exptl_crystal_size_max 0.20
_exptl_crystal_size_mid 0.10
_exptl_crystal_size_min 0.10
_refine_diff_density_max 0.46
_refine_diff_density_min -0.39
_refine_ls_extinction_coef 20(1)
_refine_ls_extinction_method 'Larson (1970) Crystallographic Computing eq. 22'
_refine_ls_goodness_of_fit_ref 4.693
_refine_ls_hydrogen_treatment refall
_refine_ls_number_parameters 518
_refine_ls_number_reflns 2600
_refine_ls_R_factor_gt 0.1110
_refine_ls_shift/su_max 0.0060
_refine_ls_structure_factor_coef F
_refine_ls_weighting_details 'w = 1/\s^2^(Fo)'
_refine_ls_weighting_scheme sigma
_refine_ls_wR_factor_ref 0.0810
_reflns_number_gt 2600
_reflns_number_total 14489
_reflns_threshold_expression F^2^>2.0\s(F^2^)
_cod_data_source_file jo060923ysi20060504_013627.cif
_cod_original_sg_symbol_H-M 'P -1       '
_cod_original_formula_sum 'C92 H118 O8 '
_cod_database_code 4022000

loop_
_symmetry_equiv_pos_as_xyz
x,y,z
-x,-y,-z

loop_
_atom_site_label
_atom_site_type_symbol
_atom_site_fract_x
_atom_site_fract_y
_atom_site_fract_z
_atom_site_U_iso_or_equiv
_atom_site_adp_type
_atom_site_occupancy
_atom_site_symmetry_multiplicity
_atom_site_calc_flag
O(1) O 1.8899(8) 0.9151(8) 1.076(2) 0.100(5) Uiso 1.00 1 d
O(3) O 1.8862(7) 0.8992(6) 0.796(1) 0.081(4) Uiso 1.00 1 d
O(4) O 1.8170(8) 0.8045(8) 0.837(2) 0.107(5) Uiso 1.00 1 d
O(5) O 1.5843(8) 0.4005(7) 0.909(1) 0.086(5) Uiso 1.00 1 d
O(6) O 1.6235(7) 0.3954(7) 0.717(1) 0.088(5) Uiso 1.00 1 d
O(7) O 1.6107(7) 0.5410(6) 0.854(1) 0.075(4) Uiso 1.00 1 d
O(8) O 1.5994(7) 0.5412(6) 1.070(1) 0.077(4) Uiso 1.00 1 d
O(2) O 1.9165(8) 1.0254(8) 1.053(2) 0.109(6) Uiso 1.00 1 d
C(16) C 1.324(1) 1.008(1) 0.608(2) 0.059(6) Uiso 1.00 1 d
C(6) C 1.643(1) 1.019(1) 0.919(2) 0.069(7) Uiso 1.00 1 d
C(7) C 1.574(1) 1.0099(9) 0.837(2) 0.059(6) Uiso 1.00 1 d
C(5) C 1.689(1) 0.983(1) 0.901(2) 0.062(6) Uiso 1.00 1 d
C(54) C 2.004(1) 0.4549(9) 1.163(2) 0.053(6) Uiso 1.00 1 d
C(63) C 2.1158(9) 0.5617(9) 1.466(2) 0.057(6) Uiso 1.00 1 d
C(24) C 1.781(1) 0.907(1) 0.845(2) 0.073(7) Uiso 1.00 1 d
C(18) C 1.440(1) 0.984(1) 0.667(2) 0.063(7) Uiso 1.00 1 d
C(19) C 1.487(1) 0.949(1) 0.639(2) 0.062(6) Uiso 1.00 1 d
C(26) C 1.939(1) 0.862(1) 0.782(2) 0.116(8) Uiso 1.00 1 d
C(12) C 1.296(1) 1.097(1) 0.737(2) 0.075(7) Uiso 1.00 1 d
C(17) C 1.372(1) 0.9737(9) 0.586(2) 0.066(6) Uiso 1.00 1 d
C(49) C 1.698(1) 0.454(1) 0.922(2) 0.065(6) Uiso 1.00 1 d
C(21) C 1.602(1) 0.923(1) 0.708(2) 0.067(7) Uiso 1.00 1 d
C(64) C 2.055(1) 0.5342(9) 1.366(2) 0.057(6) Uiso 1.00 1 d
C(31) C 1.582(1) 1.168(1) 0.949(2) 0.097(8) Uiso 1.00 1 d
C(66) C 1.9396(9) 0.5281(9) 1.243(2) 0.050(6) Uiso 1.00 1 d
C(22) C 1.668(1) 0.933(1) 0.786(2) 0.068(7) Uiso 1.00 1 d
C(10) C 1.410(1) 1.0677(9) 0.796(2) 0.070(7) Uiso 1.00 1 d
C(60) C 2.2965(9) 0.5512(9) 1.604(2) 0.055(6) Uiso 1.00 1 d
C(61) C 2.2366(9) 0.5726(9) 1.593(2) 0.052(6) Uiso 1.00 1 d
C(20) C 1.553(1) 0.959(1) 0.722(2) 0.065(7) Uiso 1.00 1 d
C(62) C 2.1763(9) 0.5415(8) 1.488(2) 0.043(5) Uiso 1.00 1 d
C(57) C 2.1800(9) 0.4896(9) 1.394(2) 0.050(6) Uiso 1.00 1 d
C(59) C 2.301(1) 0.4998(9) 1.512(2) 0.053(6) Uiso 1.00 1 d
C(11) C 1.344(1) 1.059(1) 0.715(2) 0.062(6) Uiso 1.00 1 d
C(55) C 2.062(1) 0.485(1) 1.273(2) 0.058(6) Uiso 1.00 1 d
C(58) C 2.244(1) 0.4676(9) 1.413(2) 0.059(6) Uiso 1.00 1 d
C(8) C 1.526(1) 1.045(1) 0.863(2) 0.065(6) Uiso 1.00 1 d
C(25) C 1.830(1) 0.864(1) 0.830(3) 0.104(9) Uiso 1.00 1 d
C(92) C 1.767(2) 0.684(2) 1.045(4) 0.29(2) Uiso 1.00 1 d
C(76) C 2.0100(9) 0.4024(8) 1.060(2) 0.057(6) Uiso 1.00 1 d
C(68) C 1.8166(9) 0.5203(9) 1.120(2) 0.044(6) Uiso 1.00 1 d
C(67) C 1.8743(9) 0.5473(9) 1.221(2) 0.052(6) Uiso 1.00 1 d
C(65) C 1.9937(9) 0.5561(9) 1.352(2) 0.052(6) Uiso 1.00 1 d
C(27) C 1.782(1) 1.0510(9) 1.096(2) 0.075(7) Uiso 1.00 1 d
C(41) C 1.470(1) 0.9003(9) 0.514(2) 0.064(6) Uiso 1.00 1 d
C(14) C 1.210(1) 1.028(1) 0.551(2) 0.077(7) Uiso 1.00 1 d
C(9) C 1.460(1) 1.0351(9) 0.779(2) 0.055(6) Uiso 1.00 1 d
C(30) C 1.547(1) 1.0964(9) 0.986(2) 0.070(6) Uiso 1.00 1 d
C(23) C 1.714(1) 0.892(1) 0.771(2) 0.068(7) Uiso 1.00 1 d
C(79) C 2.246(1) 0.4088(9) 1.321(2) 0.070(6) Uiso 1.00 1 d
C(77) C 1.985(1) 0.333(1) 1.111(2) 0.083(7) Uiso 1.00 1 d
C(51) C 1.8207(9) 0.4698(9) 1.028(2) 0.045(5) Uiso 1.00 1 d
C(90) C 1.754(1) 0.6038(9) 1.191(2) 0.069(7) Uiso 1.00 1 d
C(13) C 1.231(1) 1.082(1) 0.653(2) 0.077(7) Uiso 1.00 1 d
C(73) C 1.767(1) 0.3820(9) 0.822(2) 0.073(7) Uiso 1.00 1 d
C(56) C 2.1237(9) 0.4626(9) 1.291(2) 0.052(6) Uiso 1.00 1 d
C(87) C 1.9895(9) 0.6109(9) 1.447(2) 0.060(6) Uiso 1.00 1 d
C(42) C 1.436(1) 0.828(1) 0.546(2) 0.081(7) Uiso 1.00 1 d
C(53) C 1.9421(9) 0.4760(9) 1.153(2) 0.050(6) Uiso 1.00 1 d
C(4) C 1.761(1) 0.997(1) 0.978(2) 0.071(7) Uiso 1.00 1 d
C(32) C 1.597(1) 1.216(1) 1.075(2) 0.14(1) Uiso 1.00 1 d
C(91) C 1.793(2) 0.671(2) 1.147(3) 0.19(1) Uiso 1.00 1 d
C(50) C 1.762(1) 0.436(1) 0.921(2) 0.065(6) Uiso 1.00 1 d
C(28) C 1.804(1) 1.121(1) 1.041(2) 0.086(7) Uiso 1.00 1 d
C(88) C 2.012(1) 0.679(1) 1.396(2) 0.082(7) Uiso 1.00 1 d
C(69) C 1.752(1) 0.5425(9) 1.104(2) 0.060(6) Uiso 1.00 1 d
C(48) C 1.629(1) 0.4119(9) 0.831(2) 0.049(5) Uiso 1.00 1 d
C(74) C 1.756(1) 0.317(1) 0.887(2) 0.101(8) Uiso 1.00 1 d
C(15) C 1.255(1) 0.993(1) 0.521(2) 0.071(7) Uiso 1.00 1 d
C(52) C 1.8837(9) 0.4491(9) 1.043(2) 0.050(6) Uiso 1.00 1 d
C(75) C 1.777(1) 0.269(1) 0.791(2) 0.127(9) Uiso 1.00 1 d
C(2) C 1.878(1) 0.969(1) 1.041(3) 0.104(9) Uiso 1.00 1 d
C(43) C 1.420(1) 0.781(1) 0.418(2) 0.107(8) Uiso 1.00 1 d
C(44) C 1.687(1) 0.834(1) 0.660(2) 0.077(7) Uiso 1.00 1 d
C(83) C 2.3599(9) 0.5832(9) 1.718(2) 0.069(6) Uiso 1.00 1 d
C(45) C 1.640(1) 0.774(1) 0.709(2) 0.098(8) Uiso 1.00 1 d
C(46) C 1.612(1) 0.726(1) 0.586(3) 0.17(1) Uiso 1.00 1 d
C(3) C 1.802(1) 0.959(1) 0.954(2) 0.061(6) Uiso 1.00 1 d
C(86) C 2.237(1) 0.692(1) 1.621(2) 0.088(7) Uiso 1.00 1 d
C(33) C 1.319(1) 1.150(1) 0.860(2) 0.090(8) Uiso 1.00 1 d
C(38) C 1.085(1) 0.961(1) 0.539(2) 0.102(8) Uiso 1.00 1 d
C(37) C 1.133(1) 1.010(1) 0.469(2) 0.087(7) Uiso 1.00 1 d
C(35) C 1.179(1) 1.125(1) 0.669(2) 0.076(7) Uiso 1.00 1 d
C(36) C 1.183(1) 1.180(1) 0.575(2) 0.110(8) Uiso 1.00 1 d
C(34) C 1.367(1) 1.212(1) 0.816(2) 0.105(8) Uiso 1.00 1 d
C(84) C 2.4056(9) 0.6435(9) 1.672(2) 0.084(7) Uiso 1.00 1 d
C(1) C 1.963(1) 0.921(1) 1.147(2) 0.131(9) Uiso 1.00 1 d
C(80) C 2.204(1) 0.342(1) 1.364(2) 0.092(8) Uiso 1.00 1 d
C(29) C 1.823(1) 1.173(1) 1.157(2) 0.14(1) Uiso 1.00 1 d
C(78) C 1.990(1) 0.280(1) 1.007(2) 0.126(9) Uiso 1.00 1 d
C(89) C 2.006(1) 0.733(1) 1.498(2) 0.13(1) Uiso 1.00 1 d
C(70) C 1.697(1) 0.5084(9) 1.007(2) 0.057(6) Uiso 1.00 1 d
C(39) C 1.237(1) 0.939(1) 0.398(2) 0.114(9) Uiso 1.00 1 d
C(40) C 1.216(1) 0.874(1) 0.455(3) 0.15(1) Uiso 1.00 1 d
C(47) C 1.515(1) 0.361(1) 0.837(2) 0.125(9) Uiso 1.00 1 d
C(72) C 1.544(1) 0.560(1) 0.824(2) 0.097(7) Uiso 1.00 1 d
C(71) C 1.627(1) 0.5334(9) 0.981(2) 0.054(6) Uiso 1.00 1 d
C(85) C 2.229(1) 0.6269(9) 1.690(2) 0.076(7) Uiso 1.00 1 d
C(81) C 2.383(1) 0.490(1) 1.501(3) 0.14(1) Uiso 1.00 1 d
C(82) C 2.379(1) 0.439(1) 1.575(3) 0.18(1) Uiso 1.00 1 d
H(1) H 1.968(1) 0.878(1) 1.167(2) 0.16(1) Uiso 1.00 1 c
H(2) H 1.995(1) 0.941(1) 1.093(2) 0.16(1) Uiso 1.00 1 c
H(3) H 1.972(1) 0.948(1) 1.229(2) 0.16(1) Uiso 1.00 1 c
H(4) H 1.658(1) 1.053(1) 0.990(2) 0.082(8) Uiso 1.00 1 c
H(5) H 1.423(1) 1.1005(9) 0.869(2) 0.084(8) Uiso 1.00 1 c
H(6) H 1.360(1) 0.9442(9) 0.507(2) 0.079(8) Uiso 1.00 1 c
H(7) H 1.588(1) 0.889(1) 0.637(2) 0.080(8) Uiso 1.00 1 c
H(8) H 1.950(1) 0.842(1) 0.863(2) 0.14(1) Uiso 1.00 1 c
H(9) H 1.919(1) 0.829(1) 0.709(2) 0.14(1) Uiso 1.00 1 c
H(10) H 1.981(1) 0.891(1) 0.764(2) 0.14(1) Uiso 1.00 1 c
H(11) H 1.743(1) 1.0499(9) 1.138(2) 0.090(8) Uiso 1.00 1 c
H(12) H 1.820(1) 1.0439(9) 1.161(2) 0.090(8) Uiso 1.00 1 c
H(13) H 1.844(1) 1.124(1) 1.001(2) 0.103(9) Uiso 1.00 1 c
H(14) H 1.767(1) 1.129(1) 0.975(2) 0.103(9) Uiso 1.00 1 c
H(15) H 1.860(1) 1.165(1) 1.223(2) 0.17(1) Uiso 1.00 1 c
H(16) H 1.838(1) 1.216(1) 1.127(2) 0.17(1) Uiso 1.00 1 c
H(17) H 1.783(1) 1.170(1) 1.196(2) 0.17(1) Uiso 1.00 1 c
H(18) H 1.581(1) 1.0842(9) 1.053(2) 0.085(8) Uiso 1.00 1 c
H(19) H 1.507(1) 1.0980(9) 1.021(2) 0.084(8) Uiso 1.00 1 c
H(20) H 1.625(1) 1.169(1) 0.923(2) 0.12(1) Uiso 1.00 1 c
H(21) H 1.551(1) 1.179(1) 0.877(2) 0.12(1) Uiso 1.00 1 c
H(22) H 1.627(1) 1.202(1) 1.147(2) 0.16(1) Uiso 1.00 1 c
H(23) H 1.619(1) 1.260(1) 1.057(2) 0.16(1) Uiso 1.00 1 c
H(24) H 1.553(1) 1.214(1) 1.099(2) 0.16(1) Uiso 1.00 1 c
H(25) H 1.280(1) 1.161(1) 0.885(2) 0.108(9) Uiso 1.00 1 c
H(26) H 1.344(1) 1.134(1) 0.934(2) 0.108(9) Uiso 1.00 1 c
H(27) H 1.405(1) 1.201(1) 0.789(2) 0.13(1) Uiso 1.00 1 c
H(28) H 1.341(1) 1.228(1) 0.742(2) 0.13(1) Uiso 1.00 1 c
H(29) H 1.384(1) 1.245(1) 0.889(2) 0.13(1) Uiso 1.00 1 c
H(30) H 1.132(1) 1.097(1) 0.650(2) 0.092(8) Uiso 1.00 1 c
H(31) H 1.189(1) 1.145(1) 0.759(2) 0.092(8) Uiso 1.00 1 c
H(32) H 1.229(1) 1.208(1) 0.594(2) 0.13(1) Uiso 1.00 1 c
H(33) H 1.172(1) 1.161(1) 0.485(2) 0.13(1) Uiso 1.00 1 c
H(34) H 1.151(1) 1.206(1) 0.586(2) 0.13(1) Uiso 1.00 1 c
H(35) H 1.117(1) 1.049(1) 0.461(2) 0.105(9) Uiso 1.00 1 c
H(36) H 1.131(1) 0.991(1) 0.382(2) 0.105(9) Uiso 1.00 1 c
H(37) H 1.086(1) 0.980(1) 0.626(2) 0.122(9) Uiso 1.00 1 c
H(38) H 1.039(1) 0.950(1) 0.487(2) 0.122(9) Uiso 1.00 1 c
H(39) H 1.101(1) 0.921(1) 0.547(2) 0.122(9) Uiso 1.00 1 c
H(40) H 1.199(1) 0.945(1) 0.332(2) 0.14(1) Uiso 1.00 1 c
H(41) H 1.276(1) 0.941(1) 0.357(2) 0.14(1) Uiso 1.00 1 c
H(42) H 1.177(1) 0.873(1) 0.495(3) 0.18(1) Uiso 1.00 1 c
H(43) H 1.204(1) 0.838(1) 0.386(3) 0.18(1) Uiso 1.00 1 c
H(44) H 1.254(1) 0.869(1) 0.521(3) 0.18(1) Uiso 1.00 1 c
H(45) H 1.438(1) 0.9134(9) 0.444(2) 0.077(7) Uiso 1.00 1 c
H(46) H 1.512(1) 0.9003(9) 0.485(2) 0.077(7) Uiso 1.00 1 c
H(47) H 1.467(1) 0.814(1) 0.615(2) 0.097(8) Uiso 1.00 1 c
H(48) H 1.393(1) 0.828(1) 0.576(2) 0.097(8) Uiso 1.00 1 c
H(49) H 1.399(1) 0.737(1) 0.438(2) 0.13(1) Uiso 1.00 1 c
H(50) H 1.388(1) 0.795(1) 0.349(2) 0.13(1) Uiso 1.00 1 c
H(51) H 1.462(1) 0.781(1) 0.388(2) 0.13(1) Uiso 1.00 1 c
H(52) H 1.662(1) 0.847(1) 0.582(2) 0.092(8) Uiso 1.00 1 c
H(53) H 1.726(1) 0.821(1) 0.639(2) 0.092(8) Uiso 1.00 1 c
H(54) H 1.667(1) 0.756(1) 0.780(2) 0.117(9) Uiso 1.00 1 c
H(55) H 1.604(1) 0.788(1) 0.741(2) 0.117(9) Uiso 1.00 1 c
H(56) H 1.583(1) 0.687(1) 0.612(3) 0.21(1) Uiso 1.00 1 c
H(57) H 1.586(1) 0.744(1) 0.516(3) 0.21(1) Uiso 1.00 1 c
H(58) H 1.650(1) 0.714(1) 0.553(3) 0.21(1) Uiso 1.00 1 c
H(59) H 1.484(1) 0.353(1) 0.898(2) 0.15(1) Uiso 1.00 1 c
H(60) H 1.498(1) 0.386(1) 0.767(2) 0.15(1) Uiso 1.00 1 c
H(61) H 1.518(1) 0.320(1) 0.799(2) 0.15(1) Uiso 1.00 1 c
H(62) H 1.8883(9) 0.4168(9) 0.980(2) 0.060(7) Uiso 1.00 1 c
H(63) H 2.1283(9) 0.4307(9) 1.227(2) 0.063(7) Uiso 1.00 1 c
H(64) H 2.1141(9) 0.5971(9) 1.526(2) 0.068(7) Uiso 1.00 1 c
H(65) H 1.8710(9) 0.5811(9) 1.282(2) 0.063(7) Uiso 1.00 1 c
H(66) H 1.547(1) 0.600(1) 0.875(2) 0.116(9) Uiso 1.00 1 c
H(67) H 1.532(1) 0.566(1) 0.731(2) 0.116(9) Uiso 1.00 1 c
H(68) H 1.508(1) 0.525(1) 0.848(2) 0.116(9) Uiso 1.00 1 c
H(69) H 1.732(1) 0.3779(9) 0.742(2) 0.087(8) Uiso 1.00 1 c
H(70) H 1.812(1) 0.3936(9) 0.801(2) 0.087(8) Uiso 1.00 1 c
H(71) H 1.785(1) 0.322(1) 0.974(2) 0.12(1) Uiso 1.00 1 c
H(72) H 1.708(1) 0.301(1) 0.894(2) 0.12(1) Uiso 1.00 1 c
H(73) H 1.770(1) 0.226(1) 0.824(2) 0.15(1) Uiso 1.00 1 c
H(74) H 1.748(1) 0.266(1) 0.704(2) 0.15(1) Uiso 1.00 1 c
H(75) H 1.824(1) 0.286(1) 0.785(2) 0.15(1) Uiso 1.00 1 c
H(76) H 1.9802(9) 0.4037(8) 0.976(2) 0.069(7) Uiso 1.00 1 c
H(77) H 2.0570(9) 0.4093(8) 1.048(2) 0.069(7) Uiso 1.00 1 c
H(78) H 2.016(1) 0.331(1) 1.194(2) 0.100(9) Uiso 1.00 1 c
H(79) H 1.939(1) 0.326(1) 1.125(2) 0.100(9) Uiso 1.00 1 c
H(80) H 1.975(1) 0.236(1) 1.037(2) 0.15(1) Uiso 1.00 1 c
H(81) H 1.960(1) 0.283(1) 0.924(2) 0.15(1) Uiso 1.00 1 c
H(82) H 2.037(1) 0.287(1) 0.994(2) 0.15(1) Uiso 1.00 1 c
H(83) H 2.226(1) 0.4144(9) 1.230(2) 0.084(8) Uiso 1.00 1 c
H(84) H 2.293(1) 0.4076(9) 1.328(2) 0.084(8) Uiso 1.00 1 c
H(85) H 2.156(1) 0.343(1) 1.356(2) 0.111(9) Uiso 1.00 1 c
H(86) H 2.206(1) 0.306(1) 1.308(2) 0.111(9) Uiso 1.00 1 c
H(87) H 2.223(1) 0.337(1) 1.455(2) 0.111(9) Uiso 1.00 1 c
H(88) H 2.387(1) 0.479(1) 1.412(3) 0.16(1) Uiso 1.00 1 c
H(89) H 2.420(1) 0.528(1) 1.540(3) 0.16(1) Uiso 1.00 1 c
H(90) H 2.370(1) 0.452(1) 1.660(3) 0.21(2) Uiso 1.00 1 c
H(91) H 2.341(1) 0.404(1) 1.531(3) 0.21(2) Uiso 1.00 1 c
H(92) H 2.421(1) 0.424(1) 1.591(3) 0.21(2) Uiso 1.00 1 c
H(93) H 2.3449(9) 0.5952(9) 1.797(2) 0.082(8) Uiso 1.00 1 c
H(94) H 2.3868(9) 0.5518(9) 1.739(2) 0.082(8) Uiso 1.00 1 c
H(95) H 2.4455(9) 0.6614(9) 1.742(2) 0.101(8) Uiso 1.00 1 c
H(96) H 2.4206(9) 0.6321(9) 1.593(2) 0.101(8) Uiso 1.00 1 c
H(97) H 2.3795(9) 0.6756(9) 1.653(2) 0.101(8) Uiso 1.00 1 c
H(98) H 2.184(1) 0.6138(9) 1.710(2) 0.091(8) Uiso 1.00 1 c
H(99) H 2.263(1) 0.6320(9) 1.771(2) 0.091(8) Uiso 1.00 1 c
H(100) H 2.282(1) 0.704(1) 1.599(2) 0.106(9) Uiso 1.00 1 c
H(101) H 2.202(1) 0.687(1) 1.540(2) 0.106(9) Uiso 1.00 1 c
H(102) H 2.232(1) 0.727(1) 1.680(2) 0.106(9) Uiso 1.00 1 c
H(103) H 1.9423(9) 0.6043(9) 1.457(2) 0.073(8) Uiso 1.00 1 c
H(104) H 2.0188(9) 0.6102(9) 1.532(2) 0.073(8) Uiso 1.00 1 c
H(105) H 2.060(1) 0.686(1) 1.387(2) 0.098(9) Uiso 1.00 1 c
H(106) H 1.984(1) 0.680(1) 1.310(2) 0.098(9) Uiso 1.00 1 c
H(107) H 2.035(1) 0.732(1) 1.584(2) 0.16(1) Uiso 1.00 1 c
H(108) H 2.021(1) 0.775(1) 1.464(2) 0.16(1) Uiso 1.00 1 c
H(109) H 1.959(1) 0.726(1) 1.507(2) 0.16(1) Uiso 1.00 1 c
H(110) H 1.773(1) 0.5988(9) 1.282(2) 0.083(8) Uiso 1.00 1 c
H(111) H 1.706(1) 0.6057(9) 1.184(2) 0.083(8) Uiso 1.00 1 c
H(112) H 1.838(2) 0.667(2) 1.135(3) 0.22(2) Uiso 1.00 1 c
H(113) H 1.800(2) 0.707(2) 1.212(3) 0.22(2) Uiso 1.00 1 c
H(114) H 1.792(2) 0.724(2) 1.013(4) 0.35(3) Uiso 1.00 1 c
H(115) H 1.761(2) 0.648(2) 0.981(4) 0.35(3) Uiso 1.00 1 c
H(116) H 1.723(2) 0.689(2) 1.058(4) 0.35(3) Uiso 1.00 1 c

loop_
_atom_type_symbol
_atom_type_description
_atom_type_scat_dispersion_real
_atom_type_scat_dispersion_imag
_atom_type_scat_source
C C 0.018 0.009
;
International Tables for Crystallography
(1992, Vol. C, Tables 4.2.6.8 and 6.1.1.4)
;
H H 0.000 0.000
;
International Tables for Crystallography
(1992, Vol. C, Table 6.1.1.4)
;
O O 0.049 0.032
;
International Tables for Crystallography
(1992, Vol. C, Tables 4.2.6.8 and 6.1.1.4)
;

loop_
_geom_angle_atom_site_label_1
_geom_angle_atom_site_label_2
_geom_angle_atom_site_label_3
_geom_angle
_geom_angle_publ_flag
C(2) O(1) C(1) 114(1) yes
C(26) O(3) C(25) 114(1) yes
C(48) O(5) C(47) 111(1) yes
C(72) O(7) C(71) 109(1) yes
C(17) C(16) C(11) 119(1) yes
C(17) C(16) C(15) 120(1) yes
C(11) C(16) C(15) 120(2) yes
C(7) C(6) C(5) 125(1) yes
C(7) C(6) H(4) 117(2) no
C(5) C(6) H(4) 116(2) no
C(20) C(7) C(8) 119(1) yes
C(20) C(7) C(6) 116(1) yes
C(8) C(7) C(6) 123(1) yes
C(22) C(5) C(4) 118(2) yes
C(22) C(5) C(6) 117(1) yes
C(4) C(5) C(6) 123(1) yes
C(55) C(54) C(76) 121(1) yes
C(55) C(54) C(53) 117(1) yes
C(76) C(54) C(53) 120(1) yes
C(64) C(63) C(62) 126(1) yes
C(64) C(63) H(64) 116(2) no
C(62) C(63) H(64) 116(1) no
C(25) C(24) C(23) 121(1) yes
C(25) C(24) C(3) 119(1) yes
C(23) C(24) C(3) 118(2) yes
C(19) C(18) C(17) 121(1) yes
C(19) C(18) C(9) 121(1) yes
C(17) C(18) C(9) 116(2) yes
C(20) C(19) C(41) 116(1) yes
C(20) C(19) C(18) 120(1) yes
C(41) C(19) C(18) 122(1) yes
H(8) C(26) H(9) 109(2) no
H(8) C(26) H(10) 109(2) no
H(8) C(26) O(3) 108(2) no
H(9) C(26) H(10) 109(3) no
H(9) C(26) O(3) 108(2) no
H(10) C(26) O(3) 110(2) no
C(11) C(12) C(13) 117(1) yes
C(11) C(12) C(33) 118(1) yes
C(13) C(12) C(33) 123(2) yes
H(6) C(17) C(16) 117(2) no
H(6) C(17) C(18) 118(2) no
C(16) C(17) C(18) 124(1) yes
C(50) C(49) C(48) 119(1) yes
C(50) C(49) C(70) 121(1) yes
C(48) C(49) C(70) 119(1) yes
C(22) C(21) C(20) 125(1) yes
C(22) C(21) H(7) 117(2) no
C(20) C(21) H(7) 116(2) no
C(55) C(64) C(65) 121(1) yes
C(55) C(64) C(63) 114(1) yes
C(65) C(64) C(63) 123(1) yes
C(30) C(31) C(32) 108(1) yes
C(30) C(31) H(20) 110(2) no
C(30) C(31) H(21) 108(2) no
C(32) C(31) H(20) 108(2) no
C(32) C(31) H(21) 111(2) no
H(20) C(31) H(21) 109(3) no
C(67) C(66) C(65) 121(1) yes
C(67) C(66) C(53) 115(1) yes
C(65) C(66) C(53) 123(1) yes
C(23) C(22) C(5) 117(1) yes
C(23) C(22) C(21) 123(1) yes
C(5) C(22) C(21) 118(2) yes
C(11) C(10) C(9) 127(1) yes
C(11) C(10) H(5) 116(2) no
C(9) C(10) H(5) 116(2) no
C(61) C(60) C(59) 120(1) yes
C(61) C(60) C(83) 119(1) yes
C(59) C(60) C(83) 119(1) yes
C(62) C(61) C(85) 117(1) yes
C(62) C(61) C(60) 119(1) yes
C(85) C(61) C(60) 122(1) yes
C(7) C(20) C(19) 118(2) yes
C(7) C(20) C(21) 116(1) yes
C(19) C(20) C(21) 125(1) yes
C(57) C(62) C(63) 116(1) yes
C(57) C(62) C(61) 120(1) yes
C(63) C(62) C(61) 122(1) yes
C(58) C(57) C(56) 121(1) yes
C(58) C(57) C(62) 118(1) yes
C(56) C(57) C(62) 119(1) yes
C(58) C(59) C(81) 118(1) yes
C(58) C(59) C(60) 120(1) yes
C(81) C(59) C(60) 118(1) yes
C(16) C(11) C(12) 120(1) yes
C(16) C(11) C(10) 116(2) yes
C(12) C(11) C(10) 123(1) yes
C(56) C(55) C(54) 119(1) yes
C(56) C(55) C(64) 120(1) yes
C(54) C(55) C(64) 120(1) yes
C(79) C(58) C(57) 118(1) yes
C(79) C(58) C(59) 121(1) yes
C(57) C(58) C(59) 119(1) yes
C(9) C(8) C(30) 119(2) yes
C(9) C(8) C(7) 121(1) yes
C(30) C(8) C(7) 119(1) yes
O(3) C(25) O(4) 124(2) yes
O(3) C(25) C(24) 109(2) yes
O(4) C(25) C(24) 125(2) yes
C(91) C(92) H(114) 115(3) no
C(91) C(92) H(115) 108(4) no
C(91) C(92) H(116) 104(4) no
H(114) C(92) H(115) 109(5) no
H(114) C(92) H(116) 109(5) no
H(115) C(92) H(116) 109(4) no
C(77) C(76) H(76) 107(1) no
C(77) C(76) H(77) 109(2) no
C(77) C(76) C(54) 109(1) yes
H(76) C(76) H(77) 109(2) no
H(76) C(76) C(54) 110(2) no
H(77) C(76) C(54) 110(1) no
C(67) C(68) C(51) 118(1) yes
C(67) C(68) C(69) 122(1) yes
C(51) C(68) C(69) 119(1) yes
H(65) C(67) C(66) 116(1) no
H(65) C(67) C(68) 117(2) no
C(66) C(67) C(68) 125(1) yes
C(87) C(65) C(64) 120(1) yes
C(87) C(65) C(66) 122(1) yes
C(64) C(65) C(66) 117(1) yes
C(4) C(27) C(28) 109(1) yes
C(4) C(27) H(11) 110(1) no
C(4) C(27) H(12) 109(2) no
C(28) C(27) H(11) 108(2) no
C(28) C(27) H(12) 109(1) no
H(11) C(27) H(12) 109(2) no
C(42) C(41) H(45) 108(1) no
C(42) C(41) H(46) 107(2) no
C(42) C(41) C(19) 111(1) yes
H(45) C(41) H(46) 109(2) no
H(45) C(41) C(19) 109(2) no
H(46) C(41) C(19) 109(1) no
C(13) C(14) C(15) 122(1) yes
C(13) C(14) C(37) 118(2) yes
C(15) C(14) C(37) 119(1) yes
C(18) C(9) C(10) 116(1) yes
C(18) C(9) C(8) 118(2) yes
C(10) C(9) C(8) 125(1) yes
H(18) C(30) H(19) 109(2) no
H(18) C(30) C(31) 107(1) no
H(18) C(30) C(8) 109(2) no
H(19) C(30) C(31) 108(2) no
H(19) C(30) C(8) 109(1) no
C(31) C(30) C(8) 112(1) yes
C(44) C(23) C(24) 121(2) yes
C(44) C(23) C(22) 117(1) yes
C(24) C(23) C(22) 120(1) yes
C(80) C(79) H(83) 109(1) no
C(80) C(79) H(84) 108(2) no
C(80) C(79) C(58) 111(1) yes
H(83) C(79) H(84) 109(2) no
H(83) C(79) C(58) 109(2) no
H(84) C(79) C(58) 108(1) no
C(78) C(77) H(78) 109(2) no
C(78) C(77) H(79) 110(2) no
C(78) C(77) C(76) 109(1) yes
H(78) C(77) H(79) 109(2) no
H(78) C(77) C(76) 108(1) no
H(79) C(77) C(76) 109(2) no
C(50) C(51) C(52) 118(1) yes
C(50) C(51) C(68) 122(1) yes
C(52) C(51) C(68) 118(1) yes
C(91) C(90) C(69) 115(2) yes
C(91) C(90) H(110) 109(2) no
C(91) C(90) H(111) 106(2) no
C(69) C(90) H(110) 108(2) no
C(69) C(90) H(111) 107(1) no
H(110) C(90) H(111) 109(2) no
C(35) C(13) C(12) 119(1) yes
C(35) C(13) C(14) 119(1) yes
C(12) C(13) C(14) 121(2) yes
C(50) C(73) C(74) 109(1) yes
C(50) C(73) H(69) 110(2) no
C(50) C(73) H(70) 108(1) no
C(74) C(73) H(69) 109(1) no
C(74) C(73) H(70) 109(2) no
H(69) C(73) H(70) 109(2) no
H(63) C(56) C(57) 118(2) no
H(63) C(56) C(55) 120(1) no
C(57) C(56) C(55) 121(1) yes
C(88) C(87) H(103) 107(2) no
C(88) C(87) H(104) 108(1) no
C(88) C(87) C(65) 112(1) yes
H(103) C(87) H(104) 109(2) no
H(103) C(87) C(65) 109(1) no
H(104) C(87) C(65) 109(2) no
C(43) C(42) H(47) 109(2) no
C(43) C(42) H(48) 110(1) no
C(43) C(42) C(41) 109(1) yes
H(47) C(42) H(48) 109(2) no
H(47) C(42) C(41) 109(1) no
H(48) C(42) C(41) 108(2) no
C(52) C(53) C(54) 119(1) yes
C(52) C(53) C(66) 119(1) yes
C(54) C(53) C(66) 119(1) yes
C(3) C(4) C(5) 119(1) yes
C(3) C(4) C(27) 123(1) yes
C(5) C(4) C(27) 116(2) yes
H(22) C(32) H(23) 109(2) no
H(22) C(32) H(24) 109(3) no
H(22) C(32) C(31) 109(2) no
H(23) C(32) H(24) 109(3) no
H(23) C(32) C(31) 111(2) no
H(24) C(32) C(31) 106(2) no
H(112) C(91) H(113) 109(3) no
H(112) C(91) C(92) 105(4) no
H(112) C(91) C(90) 107(3) no
H(113) C(91) C(92) 109(4) no
H(113) C(91) C(90) 111(3) no
C(92) C(91) C(90) 113(2) yes
C(49) C(50) C(51) 115(1) yes
C(49) C(50) C(73) 122(1) yes
C(51) C(50) C(73) 121(1) yes
C(29) C(28) H(13) 109(2) no
C(29) C(28) H(14) 109(2) no
C(29) C(28) C(27) 108(1) yes
H(13) C(28) H(14) 109(2) no
H(13) C(28) C(27) 109(2) no
H(14) C(28) C(27) 110(1) no
C(89) C(88) H(105) 109(2) no
C(89) C(88) H(106) 111(2) no
C(89) C(88) C(87) 109(1) yes
H(105) C(88) H(106) 109(2) no
H(105) C(88) C(87) 108(2) no
H(106) C(88) C(87) 108(1) no
C(70) C(69) C(68) 116(1) yes
C(70) C(69) C(90) 125(1) yes
C(68) C(69) C(90) 117(1) yes
O(5) C(48) O(6) 131(1) yes
O(5) C(48) C(49) 104(1) yes
O(6) C(48) C(49) 123(1) yes
C(75) C(74) H(71) 109(2) no
C(75) C(74) H(72) 110(2) no
C(75) C(74) C(73) 105(1) yes
H(71) C(74) H(72) 109(3) no
H(71) C(74) C(73) 110(2) no
H(72) C(74) C(73) 111(2) no
C(39) C(15) C(16) 119(2) yes
C(39) C(15) C(14) 123(1) yes
C(16) C(15) C(14) 116(1) yes
H(62) C(52) C(51) 120(1) no
H(62) C(52) C(53) 118(2) no
C(51) C(52) C(53) 121(1) yes
H(73) C(75) H(74) 109(2) no
H(73) C(75) H(75) 109(3) no
H(73) C(75) C(74) 110(2) no
H(74) C(75) H(75) 109(3) no
H(74) C(75) C(74) 108(2) no
H(75) C(75) C(74) 108(2) no
C(3) C(2) O(1) 112(1) yes
C(3) C(2) O(2) 116(2) yes
O(1) C(2) O(2) 131(2) yes
H(49) C(43) H(50) 109(2) no
H(49) C(43) H(51) 109(3) no
H(49) C(43) C(42) 109(2) no
H(50) C(43) H(51) 109(2) no
H(50) C(43) C(42) 109(2) no
H(51) C(43) C(42) 110(2) no
C(45) C(44) H(52) 109(2) no
C(45) C(44) H(53) 108(2) no
C(45) C(44) C(23) 110(1) yes
H(52) C(44) H(53) 109(2) no
H(52) C(44) C(23) 110(2) no
H(53) C(44) C(23) 108(1) no
C(84) C(83) H(93) 109(1) no
C(84) C(83) H(94) 108(2) no
C(84) C(83) C(60) 110(1) yes
H(93) C(83) H(94) 109(2) no
H(93) C(83) C(60) 111(1) no
H(94) C(83) C(60) 108(1) no
C(46) C(45) H(54) 111(2) no
C(46) C(45) H(55) 112(2) no
C(46) C(45) C(44) 103(1) yes
H(54) C(45) H(55) 109(3) no
H(54) C(45) C(44) 110(2) no
H(55) C(45) C(44) 108(2) no
H(56) C(46) H(57) 109(3) no
H(56) C(46) H(58) 109(3) no
H(56) C(46) C(45) 106(2) no
H(57) C(46) H(58) 109(3) no
H(57) C(46) C(45) 110(2) no
H(58) C(46) C(45) 111(2) no
C(24) C(3) C(4) 123(1) yes
C(24) C(3) C(2) 115(2) yes
C(4) C(3) C(2) 120(1) yes
C(85) C(86) H(100) 107(2) no
C(85) C(86) H(101) 110(1) no
C(85) C(86) H(102) 110(2) no
H(100) C(86) H(101) 109(2) no
H(100) C(86) H(102) 109(2) no
H(101) C(86) H(102) 109(2) no
C(34) C(33) H(25) 110(2) no
C(34) C(33) H(26) 109(2) no
C(34) C(33) C(12) 106(1) yes
H(25) C(33) H(26) 109(2) no
H(25) C(33) C(12) 111(2) no
H(26) C(33) C(12) 108(2) no
C(37) C(38) H(37) 109(2) no
C(37) C(38) H(38) 109(2) no
C(37) C(38) H(39) 109(2) no
H(37) C(38) H(38) 109(2) no
H(37) C(38) H(39) 109(2) no
H(38) C(38) H(39) 109(2) no
H(35) C(37) H(36) 109(2) no
H(35) C(37) C(14) 109(2) no
H(35) C(37) C(38) 108(2) no
H(36) C(37) C(14) 110(2) no
H(36) C(37) C(38) 108(2) no
C(14) C(37) C(38) 111(1) yes
C(36) C(35) H(30) 108(2) no
C(36) C(35) H(31) 107(2) no
C(36) C(35) C(13) 112(1) yes
H(30) C(35) H(31) 109(2) no
H(30) C(35) C(13) 109(2) no
H(31) C(35) C(13) 109(2) no
H(32) C(36) H(33) 109(2) no
H(32) C(36) H(34) 109(2) no
H(32) C(36) C(35) 108(2) no
H(33) C(36) H(34) 109(2) no
H(33) C(36) C(35) 107(2) no
H(34) C(36) C(35) 111(2) no
H(27) C(34) H(28) 109(3) no
H(27) C(34) H(29) 109(2) no
H(27) C(34) C(33) 109(2) no
H(28) C(34) H(29) 109(3) no
H(28) C(34) C(33) 109(2) no
H(29) C(34) C(33) 109(2) no
H(95) C(84) H(96) 109(2) no
H(95) C(84) H(97) 109(2) no
H(95) C(84) C(83) 108(2) no
H(96) C(84) H(97) 109(2) no
H(96) C(84) C(83) 110(1) no
H(97) C(84) C(83) 108(2) no
H(1) C(1) H(2) 109(3) no
H(1) C(1) H(3) 109(3) no
H(1) C(1) O(1) 108(2) no
H(2) C(1) H(3) 109(2) no
H(2) C(1) O(1) 110(2) no
H(3) C(1) O(1) 108(2) no
H(85) C(80) H(86) 109(2) no
H(85) C(80) H(87) 109(2) no
H(85) C(80) C(79) 108(2) no
H(86) C(80) H(87) 109(2) no
H(86) C(80) C(79) 110(2) no
H(87) C(80) C(79) 109(1) no
H(15) C(29) H(16) 109(2) no
H(15) C(29) H(17) 109(3) no
H(15) C(29) C(28) 109(2) no
H(16) C(29) H(17) 109(3) no
H(16) C(29) C(28) 110(2) no
H(17) C(29) C(28) 108(2) no
H(80) C(78) H(81) 109(2) no
H(80) C(78) H(82) 109(3) no
H(80) C(78) C(77) 110(2) no
H(81) C(78) H(82) 109(3) no
H(81) C(78) C(77) 108(2) no
H(82) C(78) C(77) 109(2) no
H(107) C(89) H(108) 109(2) no
H(107) C(89) H(109) 109(3) no
H(107) C(89) C(88) 111(2) no
H(108) C(89) H(109) 109(3) no
H(108) C(89) C(88) 107(2) no
H(109) C(89) C(88) 109(2) no
C(71) C(70) C(49) 117(1) yes
C(71) C(70) C(69) 118(1) yes
C(49) C(70) C(69) 123(2) yes
C(40) C(39) H(40) 109(2) no
C(40) C(39) H(41) 110(2) no
C(40) C(39) C(15) 106(1) yes
H(40) C(39) H(41) 109(3) no
H(40) C(39) C(15) 110(2) no
H(41) C(39) C(15) 110(2) no
H(42) C(40) H(43) 109(3) no
H(42) C(40) H(44) 109(3) no
H(42) C(40) C(39) 108(3) no
H(43) C(40) H(44) 109(3) no
H(43) C(40) C(39) 111(2) no
H(44) C(40) C(39) 108(2) no
H(59) C(47) H(60) 109(3) no
H(59) C(47) H(61) 109(2) no
H(59) C(47) O(5) 109(2) no
H(60) C(47) H(61) 109(2) no
H(60) C(47) O(5) 108(2) no
H(61) C(47) O(5) 111(2) no
H(66) C(72) H(67) 109(2) no
H(66) C(72) H(68) 109(2) no
H(66) C(72) O(7) 110(1) no
H(67) C(72) H(68) 109(2) no
H(67) C(72) O(7) 109(2) no
H(68) C(72) O(7) 108(2) no
O(7) C(71) O(8) 131(2) yes
O(7) C(71) C(70) 108(1) yes
O(8) C(71) C(70) 120(1) yes
H(98) C(85) H(99) 109(2) no
H(98) C(85) C(61) 108(1) no
H(98) C(85) C(86) 108(2) no
H(99) C(85) C(61) 109(2) no
H(99) C(85) C(86) 110(1) no
C(61) C(85) C(86) 109(1) yes
C(82) C(81) H(88) 111(3) no
C(82) C(81) H(89) 112(2) no
C(82) C(81) C(59) 95(2) yes
H(88) C(81) H(89) 109(3) no
H(88) C(81) C(59) 113(2) no
H(89) C(81) C(59) 113(3) no
H(90) C(82) H(91) 109(3) no
H(90) C(82) H(92) 109(3) no
H(90) C(82) C(81) 106(3) no
H(91) C(82) H(92) 109(3) no
H(91) C(82) C(81) 107(2) no
H(92) C(82) C(81) 113(3) no

loop_
_geom_bond_atom_site_label_1
_geom_bond_atom_site_label_2
_geom_bond_distance
_geom_bond_publ_flag
O(1) C(2) 1.25(3) yes
O(1) C(1) 1.47(3) yes
O(3) C(26) 1.48(3) yes
O(3) C(25) 1.29(3) yes
O(4) C(25) 1.21(3) yes
O(5) C(48) 1.28(3) yes
O(5) C(47) 1.47(2) yes
O(6) C(48) 1.17(3) yes
O(7) C(72) 1.47(3) yes
O(7) C(71) 1.28(3) yes
O(8) C(71) 1.17(3) yes
O(2) C(2) 1.22(3) yes
C(16) C(17) 1.37(3) yes
C(16) C(11) 1.42(3) yes
C(16) C(15) 1.45(3) yes
C(6) C(7) 1.44(3) yes
C(6) C(5) 1.36(3) yes
C(6) H(4) 0.95(3) no
C(7) C(20) 1.48(3) yes
C(7) C(8) 1.41(3) yes
C(5) C(22) 1.47(3) yes
C(5) C(4) 1.46(3) yes
C(54) C(55) 1.45(2) yes
C(54) C(76) 1.53(3) yes
C(54) C(53) 1.41(3) yes
C(63) C(64) 1.41(2) yes
C(63) C(62) 1.36(3) yes
C(63) H(64) 0.95(3) no
C(24) C(25) 1.50(4) yes
C(24) C(23) 1.36(3) yes
C(24) C(3) 1.45(3) yes
C(18) C(19) 1.38(3) yes
C(18) C(17) 1.42(3) yes
C(18) C(9) 1.46(3) yes
C(19) C(20) 1.41(3) yes
C(19) C(41) 1.52(3) yes
C(26) H(8) 0.95(3) no
C(26) H(9) 0.95(3) no
C(26) H(10) 0.95(3) no
C(12) C(11) 1.45(3) yes
C(12) C(13) 1.38(3) yes
C(12) C(33) 1.56(3) yes
C(17) H(6) 0.95(3) no
C(49) C(50) 1.41(3) yes
C(49) C(48) 1.55(2) yes
C(49) C(70) 1.42(3) yes
C(21) C(22) 1.37(3) yes
C(21) C(20) 1.39(3) yes
C(21) H(7) 0.95(3) no
C(64) C(55) 1.42(3) yes
C(64) C(65) 1.40(3) yes
C(31) C(30) 1.56(3) yes
C(31) C(32) 1.53(3) yes
C(31) H(20) 0.95(3) no
C(31) H(21) 0.95(3) no
C(66) C(67) 1.44(3) yes
C(66) C(65) 1.39(2) yes
C(66) C(53) 1.42(3) yes
C(22) C(23) 1.44(3) yes
C(10) C(11) 1.39(3) yes
C(10) C(9) 1.38(3) yes
C(10) H(5) 0.95(3) no
C(60) C(61) 1.37(3) yes
C(60) C(59) 1.44(3) yes
C(60) C(83) 1.54(2) yes
C(61) C(62) 1.45(2) yes
C(61) C(85) 1.53(3) yes
C(62) C(57) 1.44(3) yes
C(57) C(58) 1.44(3) yes
C(57) C(56) 1.38(2) yes
C(59) C(58) 1.38(2) yes
C(59) C(81) 1.73(4) yes
C(55) C(56) 1.41(3) yes
C(58) C(79) 1.53(3) yes
C(8) C(9) 1.39(3) yes
C(8) C(30) 1.54(3) yes
C(92) C(91) 1.13(5) yes
C(92) H(114) 0.95(5) no
C(92) H(115) 0.95(6) no
C(92) H(116) 0.95(6) no
C(76) C(77) 1.54(3) yes
C(76) H(76) 0.95(2) no
C(76) H(77) 0.95(3) no
C(68) C(67) 1.37(2) yes
C(68) C(51) 1.42(3) yes
C(68) C(69) 1.46(3) yes
C(67) H(65) 0.95(3) no
C(65) C(87) 1.50(3) yes
C(27) C(4) 1.53(3) yes
C(27) C(28) 1.57(3) yes
C(27) H(11) 0.95(3) no
C(27) H(12) 0.95(3) no
C(41) C(42) 1.56(3) yes
C(41) H(45) 0.95(3) no
C(41) H(46) 0.95(3) no
C(14) C(13) 1.44(3) yes
C(14) C(15) 1.37(4) yes
C(14) C(37) 1.55(3) yes
C(30) H(18) 0.95(3) no
C(30) H(19) 0.95(3) no
C(23) C(44) 1.55(3) yes
C(79) C(80) 1.55(3) yes
C(79) H(83) 0.95(3) no
C(79) H(84) 0.95(3) no
C(77) C(78) 1.54(3) yes
C(77) H(78) 0.95(3) no
C(77) H(79) 0.95(3) no
C(51) C(50) 1.46(2) yes
C(51) C(52) 1.42(3) yes
C(90) C(91) 1.55(4) yes
C(90) C(69) 1.52(3) yes
C(90) H(110) 0.95(3) no
C(90) H(111) 0.95(3) no
C(13) C(35) 1.56(3) yes
C(73) C(50) 1.52(3) yes
C(73) C(74) 1.50(3) yes
C(73) H(69) 0.95(3) no
C(73) H(70) 0.95(3) no
C(56) H(63) 0.95(3) no
C(87) C(88) 1.51(3) yes
C(87) H(103) 0.95(3) no
C(87) H(104) 0.95(2) no
C(42) C(43) 1.54(3) yes
C(42) H(47) 0.95(3) no
C(42) H(48) 0.95(3) no
C(53) C(52) 1.44(2) yes
C(4) C(3) 1.33(3) yes
C(32) H(22) 0.95(3) no
C(32) H(23) 0.95(3) no
C(32) H(24) 0.95(4) no
C(91) H(112) 0.95(5) no
C(91) H(113) 0.95(5) no
C(28) C(29) 1.50(3) yes
C(28) H(13) 0.95(3) no
C(28) H(14) 0.95(3) no
C(88) C(89) 1.54(3) yes
C(88) H(105) 0.95(3) no
C(88) H(106) 0.95(3) no
C(69) C(70) 1.36(2) yes
C(74) C(75) 1.56(4) yes
C(74) H(71) 0.95(3) no
C(74) H(72) 0.95(3) no
C(15) C(39) 1.58(3) yes
C(52) H(62) 0.95(3) no
C(75) H(73) 0.95(3) no
C(75) H(74) 0.95(3) no
C(75) H(75) 0.95(3) no
C(2) C(3) 1.57(3) yes
C(43) H(49) 0.95(3) no
C(43) H(50) 0.95(3) no
C(43) H(51) 0.95(3) no
C(44) C(45) 1.51(3) yes
C(44) H(52) 0.95(3) no
C(44) H(53) 0.95(3) no
C(83) C(84) 1.50(2) yes
C(83) H(93) 0.95(3) no
C(83) H(94) 0.95(3) no
C(45) C(46) 1.51(3) yes
C(45) H(54) 0.95(3) no
C(45) H(55) 0.95(4) no
C(46) H(56) 0.95(3) no
C(46) H(57) 0.95(4) no
C(46) H(58) 0.95(4) no
C(86) C(85) 1.53(3) yes
C(86) H(100) 0.95(3) no
C(86) H(101) 0.95(3) no
C(86) H(102) 0.95(3) no
C(33) C(34) 1.52(3) yes
C(33) H(25) 0.95(3) no
C(33) H(26) 0.95(3) no
C(38) C(37) 1.50(3) yes
C(38) H(37) 0.95(3) no
C(38) H(38) 0.95(3) no
C(38) H(39) 0.95(3) no
C(37) H(35) 0.95(3) no
C(37) H(36) 0.95(3) no
C(35) C(36) 1.51(3) yes
C(35) H(30) 0.95(2) no
C(35) H(31) 0.95(3) no
C(36) H(32) 0.95(3) no
C(36) H(33) 0.95(3) no
C(36) H(34) 0.95(3) no
C(34) H(27) 0.95(3) no
C(34) H(28) 0.95(3) no
C(34) H(29) 0.95(3) no
C(84) H(95) 0.95(2) no
C(84) H(96) 0.95(3) no
C(84) H(97) 0.95(3) no
C(1) H(1) 0.95(3) no
C(1) H(2) 0.95(3) no
C(1) H(3) 0.95(3) no
C(80) H(85) 0.95(3) no
C(80) H(86) 0.95(3) no
C(80) H(87) 0.95(3) no
C(29) H(15) 0.95(3) no
C(29) H(16) 0.95(3) no
C(29) H(17) 0.95(4) no
C(78) H(80) 0.95(3) no
C(78) H(81) 0.95(3) no
C(78) H(82) 0.95(3) no
C(89) H(107) 0.95(3) no
C(89) H(108) 0.95(3) no
C(89) H(109) 0.95(4) no
C(70) C(71) 1.59(3) yes
C(39) C(40) 1.48(3) yes
C(39) H(40) 0.95(3) no
C(39) H(41) 0.95(4) no
C(40) H(42) 0.95(4) no
C(40) H(43) 0.95(3) no
C(40) H(44) 0.95(3) no
C(47) H(59) 0.95(3) no
C(47) H(60) 0.95(3) no
C(47) H(61) 0.95(3) no
C(72) H(66) 0.95(3) no
C(72) H(67) 0.95(3) no
C(72) H(68) 0.95(3) no
C(85) H(98) 0.95(3) no
C(85) H(99) 0.95(3) no
C(81) C(82) 1.32(4) yes
C(81) H(88) 0.95(4) no
C(81) H(89) 0.95(3) no
C(82) H(90) 0.95(4) no
C(82) H(91) 0.95(3) no
C(82) H(92) 0.95(4) no

loop_
_geom_contact_atom_site_label_1
_geom_contact_atom_site_label_2
_geom_contact_distance
_geom_contact_publ_flag
_geom_contact_site_symmetry_2
C(83) H(67) 3.55(3) no 65601
C(83) H(68) 3.53(3) no 65601
C(84) H(47) 3.56(3) no 65601
C(84) H(49) 3.10(3) no 65601
C(84) H(66) 3.51(3) no 65601
C(84) H(67) 3.32(3) no 65601
C(1) H(38) 3.46(3) no 65601
C(81) H(67) 3.41(3) no 65601
C(82) H(60) 3.21(4) no 65601
C(82) H(67) 3.57(3) no 65601
C(82) H(68) 3.50(3) no 65601
H(3) C(38) 3.47(3) no 65601
H(3) C(37) 3.58(3) no 65601
H(89) C(72) 3.35(3) no 65601
H(92) C(47) 3.33(4) no 65601
H(94) C(72) 3.07(3) no 65601
H(95) C(72) 3.26(3) no 65601
H(97) C(42) 3.36(3) no 65601
H(97) C(43) 3.34(3) no 65601

loop_
_geom_torsion_atom_site_label_1
_geom_torsion_atom_site_label_2
_geom_torsion_atom_site_label_3
_geom_torsion_atom_site_label_4
_geom_torsion
_geom_torsion_publ_flag
C(1) O(1) C(2) O(2) 2(4) yes
C(1) O(1) C(2) C(3) 174(1) yes
C(2) O(1) C(1) H(1) -178(2) no
C(2) O(1) C(1) H(2) -57(3) no
C(2) O(1) C(1) H(3) 62(2) no
C(25) O(3) C(26) H(8) -55(2) no
C(25) O(3) C(26) H(9) 63(2) no
C(25) O(3) C(26) H(10) -175(2) no
C(26) O(3) C(25) O(4) -6(3) yes
C(26) O(3) C(25) C(24) 178(1) yes
C(47) O(5) C(48) O(6) -1(3) yes
C(47) O(5) C(48) C(49) 179(804) yes
C(48) O(5) C(47) H(59) 178(2) no
C(48) O(5) C(47) H(60) -62(3) no
C(48) O(5) C(47) H(61) 57(2) no
C(71) O(7) C(72) H(66) 59(2) no
C(71) O(7) C(72) H(67) -179(804) no
C(71) O(7) C(72) H(68) -60(2) no
C(72) O(7) C(71) O(8) -3(2) yes
C(72) O(7) C(71) C(70) 176(1) yes
C(11) C(16) C(17) C(18) 3(3) yes
C(11) C(16) C(17) H(6) -171(2) no
C(15) C(16) C(17) C(18) -179(1) yes
C(15) C(16) C(17) H(6) 5(3) no
C(17) C(16) C(11) C(12) 177(1) yes
C(17) C(16) C(11) C(10) -3(2) yes
C(15) C(16) C(11) C(12) 0(3) yes
C(15) C(16) C(11) C(10) 178(1) yes
C(17) C(16) C(15) C(14) 178(2) yes
C(17) C(16) C(15) C(39) -1(2) yes
C(11) C(16) C(15) C(14) -3(3) yes
C(11) C(16) C(15) C(39) 176(1) yes
C(5) C(6) C(7) C(20) -1(3) yes
C(5) C(6) C(7) C(8) 176(2) yes
H(4) C(6) C(7) C(20) 176(2) no
H(4) C(6) C(7) C(8) -5(3) no
C(7) C(6) C(5) C(22) 2(3) yes
C(7) C(6) C(5) C(4) 174(2) yes
H(4) C(6) C(5) C(22) -175(2) no
H(4) C(6) C(5) C(4) -3(3) no
C(6) C(7) C(20) C(19) -179(1) yes
C(6) C(7) C(20) C(21) 2(2) yes
C(8) C(7) C(20) C(19) 2(2) yes
C(8) C(7) C(20) C(21) -176(1) yes
C(6) C(7) C(8) C(9) 178(1) yes
C(6) C(7) C(8) C(30) 0(3) yes
C(20) C(7) C(8) C(9) -3(2) yes
C(20) C(7) C(8) C(30) 178(1) yes
C(6) C(5) C(22) C(21) -3(2) yes
C(6) C(5) C(22) C(23) -175(1) yes
C(4) C(5) C(22) C(21) -175(1) yes
C(4) C(5) C(22) C(23) 12(2) yes
C(6) C(5) C(4) C(27) 6(3) yes
C(6) C(5) C(4) C(3) 179(359) yes
C(22) C(5) C(4) C(27) 178(1) yes
C(22) C(5) C(4) C(3) -8(2) yes
C(76) C(54) C(55) C(64) 179(718) yes
C(76) C(54) C(55) C(56) -3(2) yes
C(53) C(54) C(55) C(64) 0(2) yes
C(53) C(54) C(55) C(56) 176(1) yes
C(55) C(54) C(76) C(77) 90(2) yes
C(55) C(54) C(76) H(76) -151(2) no
C(55) C(54) C(76) H(77) -30(2) no
C(53) C(54) C(76) C(77) -90(2) yes
C(53) C(54) C(76) H(76) 28(2) no
C(53) C(54) C(76) H(77) 149(2) no
C(55) C(54) C(53) C(66) 4(2) yes
C(55) C(54) C(53) C(52) 178(1) yes
C(76) C(54) C(53) C(66) -175(1) yes
C(76) C(54) C(53) C(52) -1(2) yes
C(62) C(63) C(64) C(55) -5(2) yes
C(62) C(63) C(64) C(65) 178(1) yes
H(64) C(63) C(64) C(55) 175(2) no
H(64) C(63) C(64) C(65) 0(3) no
C(64) C(63) C(62) C(61) 179(718) yes
C(64) C(63) C(62) C(57) 3(2) yes
H(64) C(63) C(62) C(61) -1(3) no
H(64) C(63) C(62) C(57) -177(2) no
C(23) C(24) C(25) O(3) 123(2) yes
C(23) C(24) C(25) O(4) -51(3) yes
C(3) C(24) C(25) O(3) -66(2) yes
C(3) C(24) C(25) O(4) 118(2) yes
C(25) C(24) C(23) C(22) -179(718) yes
C(25) C(24) C(23) C(44) -5(3) yes
C(3) C(24) C(23) C(22) 10(3) yes
C(3) C(24) C(23) C(44) -175(1) yes
C(25) C(24) C(3) C(4) -176(2) yes
C(25) C(24) C(3) C(2) 4(2) yes
C(23) C(24) C(3) C(4) -6(3) yes
C(23) C(24) C(3) C(2) 174(2) yes
C(17) C(18) C(19) C(20) -178(1) yes
C(17) C(18) C(19) C(41) 3(3) yes
C(9) C(18) C(19) C(20) 4(3) yes
C(9) C(18) C(19) C(41) -173(1) yes
C(19) C(18) C(17) C(16) -178(2) yes
C(19) C(18) C(17) H(6) -3(3) no
C(9) C(18) C(17) C(16) -1(3) yes
C(9) C(18) C(17) H(6) 173(2) no
C(19) C(18) C(9) C(10) 178(1) yes
C(19) C(18) C(9) C(8) -5(3) yes
C(17) C(18) C(9) C(10) 1(2) yes
C(17) C(18) C(9) C(8) 178(1) yes
C(18) C(19) C(20) C(7) -3(2) yes
C(18) C(19) C(20) C(21) 175(2) yes
C(41) C(19) C(20) C(7) 174(1) yes
C(41) C(19) C(20) C(21) -6(3) yes
C(18) C(19) C(41) C(42) -92(2) yes
C(18) C(19) C(41) H(45) 28(2) no
C(18) C(19) C(41) H(46) 148(2) no
C(20) C(19) C(41) C(42) 89(2) yes
C(20) C(19) C(41) H(45) -149(2) no
C(20) C(19) C(41) H(46) -29(2) no
C(13) C(12) C(11) C(16) 0(3) yes
C(13) C(12) C(11) C(10) -177(2) yes
C(33) C(12) C(11) C(16) 177(1) yes
C(33) C(12) C(11) C(10) -1(3) yes
C(11) C(12) C(13) C(14) 3(3) yes
C(11) C(12) C(13) C(35) -177(1) yes
C(33) C(12) C(13) C(14) -172(2) yes
C(33) C(12) C(13) C(35) 6(3) yes
C(11) C(12) C(33) C(34) 80(2) yes
C(11) C(12) C(33) H(25) -158(2) no
C(11) C(12) C(33) H(26) -37(3) no
C(13) C(12) C(33) C(34) -103(2) yes
C(13) C(12) C(33) H(25) 17(3) no
C(13) C(12) C(33) H(26) 138(2) no
C(48) C(49) C(50) C(51) -168(1) yes
C(48) C(49) C(50) C(73) 6(2) yes
C(70) C(49) C(50) C(51) 10(2) yes
C(70) C(49) C(50) C(73) -174(1) yes
C(50) C(49) C(48) O(5) 132(1) yes
C(50) C(49) C(48) O(6) -46(2) yes
C(70) C(49) C(48) O(5) -46(2) yes
C(70) C(49) C(48) O(6) 134(2) yes
C(50) C(49) C(70) C(69) -8(3) yes
C(50) C(49) C(70) C(71) 167(1) yes
C(48) C(49) C(70) C(69) 170(1) yes
C(48) C(49) C(70) C(71) -13(2) yes
C(20) C(21) C(22) C(5) 4(3) yes
C(20) C(21) C(22) C(23) 175(2) yes
H(7) C(21) C(22) C(5) -176(2) no
H(7) C(21) C(22) C(23) -5(3) no
C(22) C(21) C(20) C(7) -3(3) yes
C(22) C(21) C(20) C(19) 177(2) yes
H(7) C(21) C(20) C(7) 177(2) no
H(7) C(21) C(20) C(19) -1(3) no
C(63) C(64) C(55) C(54) -177(1) yes
C(63) C(64) C(55) C(56) 5(2) yes
C(65) C(64) C(55) C(54) -2(2) yes
C(65) C(64) C(55) C(56) -178(1) yes
C(63) C(64) C(65) C(66) 175(1) yes
C(63) C(64) C(65) C(87) 0(3) yes
C(55) C(64) C(65) C(66) 0(2) yes
C(55) C(64) C(65) C(87) -176(1) yes
C(32) C(31) C(30) C(8) 176(1) yes
C(32) C(31) C(30) H(18) -63(2) no
C(32) C(31) C(30) H(19) 54(2) no
H(20) C(31) C(30) C(8) -64(2) no
H(20) C(31) C(30) H(18) 55(3) no
H(20) C(31) C(30) H(19) 173(2) no
H(21) C(31) C(30) C(8) 55(3) no
H(21) C(31) C(30) H(18) 175(3) no
H(21) C(31) C(30) H(19) -66(3) no
C(30) C(31) C(32) H(22) 58(3) no
C(30) C(31) C(32) H(23) 179(880) no
C(30) C(31) C(32) H(24) -60(3) no
H(20) C(31) C(32) H(22) -61(3) no
H(20) C(31) C(32) H(23) 60(3) no
H(20) C(31) C(32) H(24) 179(803) no
H(21) C(31) C(32) H(22) 178(2) no
H(21) C(31) C(32) H(23) -60(3) no
H(21) C(31) C(32) H(24) 59(3) no
C(65) C(66) C(67) C(68) -176(1) yes
C(65) C(66) C(67) H(65) 2(3) no
C(53) C(66) C(67) C(68) 0(2) yes
C(53) C(66) C(67) H(65) 178(2) no
C(67) C(66) C(65) C(64) 179(718) yes
C(67) C(66) C(65) C(87) -4(2) yes
C(53) C(66) C(65) C(64) 4(2) yes
C(53) C(66) C(65) C(87) -179(622) yes
C(67) C(66) C(53) C(54) 177(1) yes
C(67) C(66) C(53) C(52) 3(2) yes
C(65) C(66) C(53) C(54) -6(2) yes
C(65) C(66) C(53) C(52) 179(622) yes
C(5) C(22) C(23) C(24) -13(3) yes
C(5) C(22) C(23) C(44) 172(1) yes
C(21) C(22) C(23) C(24) 175(2) yes
C(21) C(22) C(23) C(44) 1(3) yes
C(9) C(10) C(11) C(16) 4(3) yes
C(9) C(10) C(11) C(12) -177(2) yes
H(5) C(10) C(11) C(16) -177(2) no
H(5) C(10) C(11) C(12) 1(3) no
C(11) C(10) C(9) C(18) -2(3) yes
C(11) C(10) C(9) C(8) -179(2) yes
H(5) C(10) C(9) C(18) 178(2) no
H(5) C(10) C(9) C(8) 2(3) no
C(59) C(60) C(61) C(62) 1(2) yes
C(59) C(60) C(61) C(85) 179(718) yes
C(83) C(60) C(61) C(62) -178(1) yes
C(83) C(60) C(61) C(85) 0(2) yes
C(61) C(60) C(59) C(58) -3(2) yes
C(61) C(60) C(59) C(81) 162(1) yes
C(83) C(60) C(59) C(58) 176(1) yes
C(83) C(60) C(59) C(81) -17(2) yes
C(61) C(60) C(83) C(84) -88(2) yes
C(61) C(60) C(83) H(93) 33(2) no
C(61) C(60) C(83) H(94) 153(2) no
C(59) C(60) C(83) C(84) 91(2) yes
C(59) C(60) C(83) H(93) -146(2) no
C(59) C(60) C(83) H(94) -26(2) no
C(60) C(61) C(62) C(63) -177(1) yes
C(60) C(61) C(62) C(57) -1(2) yes
C(85) C(61) C(62) C(63) 4(2) yes
C(85) C(61) C(62) C(57) -179(1) yes
C(60) C(61) C(85) C(86) 103(2) yes
C(60) C(61) C(85) H(98) -138(2) no
C(60) C(61) C(85) H(99) -18(3) no
C(62) C(61) C(85) C(86) -79(2) yes
C(62) C(61) C(85) H(98) 39(2) no
C(62) C(61) C(85) H(99) 158(2) no
C(63) C(62) C(57) C(58) 179(1) yes
C(63) C(62) C(57) C(56) 0(2) yes
C(61) C(62) C(57) C(58) 3(2) yes
C(61) C(62) C(57) C(56) -176(1) yes
C(62) C(57) C(58) C(59) -5(2) yes
C(62) C(57) C(58) C(79) 175(1) yes
C(56) C(57) C(58) C(59) 174(1) yes
C(56) C(57) C(58) C(79) -4(2) yes
C(62) C(57) C(56) C(55) 0(2) yes
C(62) C(57) C(56) H(63) 175(2) no
C(58) C(57) C(56) C(55) -179(718) yes
C(58) C(57) C(56) H(63) -4(3) no
C(60) C(59) C(58) C(57) 5(2) yes
C(60) C(59) C(58) C(79) -174(1) yes
C(81) C(59) C(58) C(57) -160(1) yes
C(81) C(59) C(58) C(79) 18(2) yes
C(60) C(59) C(81) C(82) 101(2) yes
C(60) C(59) C(81) H(88) -141(2) no
C(60) C(59) C(81) H(89) -15(3) no
C(58) C(59) C(81) C(82) -91(2) yes
C(58) C(59) C(81) H(88) 24(3) no
C(58) C(59) C(81) H(89) 150(2) no
C(54) C(55) C(56) C(57) -179(880) yes
C(54) C(55) C(56) H(63) 5(3) no
C(64) C(55) C(56) C(57) -3(2) yes
C(64) C(55) C(56) H(63) -178(2) no
C(57) C(58) C(79) C(80) -76(2) yes
C(57) C(58) C(79) H(83) 45(2) no
C(57) C(58) C(79) H(84) 164(2) no
C(59) C(58) C(79) C(80) 104(2) yes
C(59) C(58) C(79) H(83) -134(2) no
C(59) C(58) C(79) H(84) -14(3) no
C(7) C(8) C(9) C(18) 4(2) yes
C(7) C(8) C(9) C(10) -179(718) yes
C(30) C(8) C(9) C(18) -176(1) yes
C(30) C(8) C(9) C(10) 0(3) yes
C(7) C(8) C(30) C(31) 91(2) yes
C(7) C(8) C(30) H(18) -27(3) no
C(7) C(8) C(30) H(19) -147(2) no
C(9) C(8) C(30) C(31) -87(2) yes
C(9) C(8) C(30) H(18) 153(2) no
C(9) C(8) C(30) H(19) 33(3) no
H(114) C(92) C(91) C(90) -176(4) no
H(114) C(92) C(91) H(112) -59(6) no
H(114) C(92) C(91) H(113) 58(6) no
H(115) C(92) C(91) C(90) -53(5) no
H(115) C(92) C(91) H(112) 63(5) no
H(115) C(92) C(91) H(113) -178(506) no
H(116) C(92) C(91) C(90) 63(4) no
H(116) C(92) C(91) H(112) -179(620) no
H(116) C(92) C(91) H(113) -62(5) no
C(54) C(76) C(77) C(78) 179(359) yes
C(54) C(76) C(77) H(78) -61(2) no
C(54) C(76) C(77) H(79) 57(2) no
H(76) C(76) C(77) C(78) 59(2) no
H(76) C(76) C(77) H(78) 178(2) no
H(76) C(76) C(77) H(79) -62(2) no
H(77) C(76) C(77) C(78) -59(2) no
H(77) C(76) C(77) H(78) 59(3) no
H(77) C(76) C(77) H(79) 178(2) no
C(51) C(68) C(67) C(66) -1(2) yes
C(51) C(68) C(67) H(65) 179(880) no
C(69) C(68) C(67) C(66) -179(880) yes
C(69) C(68) C(67) H(65) 1(3) no
C(67) C(68) C(51) C(50) 177(1) yes
C(67) C(68) C(51) C(52) 0(2) yes
C(69) C(68) C(51) C(50) -3(2) yes
C(69) C(68) C(51) C(52) 179(1) yes
C(67) C(68) C(69) C(90) 8(2) yes
C(67) C(68) C(69) C(70) -175(1) yes
C(51) C(68) C(69) C(90) -170(1) yes
C(51) C(68) C(69) C(70) 5(2) yes
C(64) C(65) C(87) C(88) 91(2) yes
C(64) C(65) C(87) H(103) -149(2) no
C(64) C(65) C(87) H(104) -29(2) no
C(66) C(65) C(87) C(88) -85(2) yes
C(66) C(65) C(87) H(103) 34(2) no
C(66) C(65) C(87) H(104) 154(2) no
C(28) C(27) C(4) C(5) -84(2) yes
C(28) C(27) C(4) C(3) 103(2) yes
H(11) C(27) C(4) C(5) 34(2) no
H(11) C(27) C(4) C(3) -137(2) no
H(12) C(27) C(4) C(5) 155(2) no
H(12) C(27) C(4) C(3) -16(3) no
C(4) C(27) C(28) C(29) 179(507) yes
C(4) C(27) C(28) H(13) -61(2) no
C(4) C(27) C(28) H(14) 58(2) no
H(11) C(27) C(28) C(29) 59(2) no
H(11) C(27) C(28) H(13) 178(2) no
H(11) C(27) C(28) H(14) -61(3) no
H(12) C(27) C(28) C(29) -60(2) no
H(12) C(27) C(28) H(13) 58(3) no
H(12) C(27) C(28) H(14) 179(879) no
C(19) C(41) C(42) C(43) -179(718) yes
C(19) C(41) C(42) H(47) -59(2) no
C(19) C(41) C(42) H(48) 59(2) no
H(45) C(41) C(42) C(43) 59(2) no
H(45) C(41) C(42) H(47) 178(359) no
H(45) C(41) C(42) H(48) -61(2) no
H(46) C(41) C(42) C(43) -59(2) no
H(46) C(41) C(42) H(47) 60(3) no
H(46) C(41) C(42) H(48) 179(718) no
C(15) C(14) C(13) C(12) -8(3) yes
C(15) C(14) C(13) C(35) 172(2) yes
C(37) C(14) C(13) C(12) 174(2) yes
C(37) C(14) C(13) C(35) -4(3) yes
C(13) C(14) C(15) C(16) 7(3) yes
C(13) C(14) C(15) C(39) -172(2) yes
C(37) C(14) C(15) C(16) -174(1) yes
C(37) C(14) C(15) C(39) 5(3) yes
C(13) C(14) C(37) C(38) -88(2) yes
C(13) C(14) C(37) H(35) 30(3) no
C(13) C(14) C(37) H(36) 151(2) no
C(15) C(14) C(37) C(38) 93(2) yes
C(15) C(14) C(37) H(35) -146(2) no
C(15) C(14) C(37) H(36) -26(3) no
C(24) C(23) C(44) C(45) 103(2) yes
C(24) C(23) C(44) H(52) -134(2) no
C(24) C(23) C(44) H(53) -15(3) no
C(22) C(23) C(44) C(45) -82(2) yes
C(22) C(23) C(44) H(52) 39(3) no
C(22) C(23) C(44) H(53) 158(2) no
C(58) C(79) C(80) H(85) 61(2) no
C(58) C(79) C(80) H(86) -178(2) no
C(58) C(79) C(80) H(87) -58(2) no
H(83) C(79) C(80) H(85) -60(3) no
H(83) C(79) C(80) H(86) 59(3) no
H(83) C(79) C(80) H(87) -179(879) no
H(84) C(79) C(80) H(85) -179(718) no
H(84) C(79) C(80) H(86) -59(2) no
H(84) C(79) C(80) H(87) 61(3) no
C(76) C(77) C(78) H(80) -179(880) no
C(76) C(77) C(78) H(81) -60(2) no
C(76) C(77) C(78) H(82) 59(2) no
H(78) C(77) C(78) H(80) 61(3) no
H(78) C(77) C(78) H(81) -178(2) no
H(78) C(77) C(78) H(82) -59(3) no
H(79) C(77) C(78) H(80) -59(3) no
H(79) C(77) C(78) H(81) 60(3) no
H(79) C(77) C(78) H(82) -179(880) no
C(68) C(51) C(50) C(49) -4(2) yes
C(68) C(51) C(50) C(73) -179(880) yes
C(52) C(51) C(50) C(49) 172(1) yes
C(52) C(51) C(50) C(73) -2(2) yes
C(68) C(51) C(52) C(53) 2(2) yes
C(68) C(51) C(52) H(62) -177(2) no
C(50) C(51) C(52) C(53) -175(1) yes
C(50) C(51) C(52) H(62) 5(3) no
C(69) C(90) C(91) C(92) 66(4) yes
C(69) C(90) C(91) H(112) -50(3) no
C(69) C(90) C(91) H(113) -169(3) no
H(110) C(90) C(91) C(92) -170(3) no
H(110) C(90) C(91) H(112) 73(4) no
H(110) C(90) C(91) H(113) -46(4) no
H(111) C(90) C(91) C(92) -52(4) no
H(111) C(90) C(91) H(112) -168(3) no
H(111) C(90) C(91) H(113) 71(4) no
C(91) C(90) C(69) C(68) 74(2) yes
C(91) C(90) C(69) C(70) -101(2) yes
H(110) C(90) C(69) C(68) -49(2) no
H(110) C(90) C(69) C(70) 134(2) no
H(111) C(90) C(69) C(68) -167(2) no
H(111) C(90) C(69) C(70) 16(3) no
C(12) C(13) C(35) C(36) 94(2) yes
C(12) C(13) C(35) H(30) -145(2) no
C(12) C(13) C(35) H(31) -24(3) no
C(14) C(13) C(35) C(36) -86(2) yes
C(14) C(13) C(35) H(30) 34(3) no
C(14) C(13) C(35) H(31) 154(2) no
C(74) C(73) C(50) C(49) -92(2) yes
C(74) C(73) C(50) C(51) 81(2) yes
H(69) C(73) C(50) C(49) 27(3) no
H(69) C(73) C(50) C(51) -158(2) no
H(70) C(73) C(50) C(49) 147(2) no
H(70) C(73) C(50) C(51) -38(2) no
C(50) C(73) C(74) C(75) -169(1) yes
C(50) C(73) C(74) H(71) -50(3) no
C(50) C(73) C(74) H(72) 71(2) no
H(69) C(73) C(74) C(75) 70(2) no
H(69) C(73) C(74) H(71) -170(3) no
H(69) C(73) C(74) H(72) -49(3) no
H(70) C(73) C(74) C(75) -49(2) no
H(70) C(73) C(74) H(71) 69(3) no
H(70) C(73) C(74) H(72) -169(2) no
C(65) C(87) C(88) C(89) 179(508) yes
C(65) C(87) C(88) H(105) -60(2) no
C(65) C(87) C(88) H(106) 58(2) no
H(103) C(87) C(88) C(89) 59(2) no
H(103) C(87) C(88) H(105) 178(2) no
H(103) C(87) C(88) H(106) -62(3) no
H(104) C(87) C(88) C(89) -59(2) no
H(104) C(87) C(88) H(105) 60(3) no
H(104) C(87) C(88) H(106) 179(507) no
C(41) C(42) C(43) H(49) -179(622) no
C(41) C(42) C(43) H(50) -59(2) no
C(41) C(42) C(43) H(51) 60(2) no
H(47) C(42) C(43) H(49) 60(3) no
H(47) C(42) C(43) H(50) 179(880) no
H(47) C(42) C(43) H(51) -59(3) no
H(48) C(42) C(43) H(49) -60(3) no
H(48) C(42) C(43) H(50) 59(3) no
H(48) C(42) C(43) H(51) 179(718) no
C(54) C(53) C(52) C(51) -178(1) yes
C(54) C(53) C(52) H(62) 0(3) no
C(66) C(53) C(52) C(51) -4(2) yes
C(66) C(53) C(52) H(62) 174(2) no
C(5) C(4) C(3) C(24) 5(3) yes
C(5) C(4) C(3) C(2) -175(2) yes
C(27) C(4) C(3) C(24) 177(1) yes
C(27) C(4) C(3) C(2) -3(3) yes
C(27) C(28) C(29) H(15) 58(2) no
C(27) C(28) C(29) H(16) 178(358) no
C(27) C(28) C(29) H(17) -60(3) no
H(13) C(28) C(29) H(15) -60(3) no
H(13) C(28) C(29) H(16) 59(3) no
H(13) C(28) C(29) H(17) -179(879) no
H(14) C(28) C(29) H(15) 179(803) no
H(14) C(28) C(29) H(16) -60(3) no
H(14) C(28) C(29) H(17) 59(3) no
C(87) C(88) C(89) H(107) 59(2) no
C(87) C(88) C(89) H(108) 179(622) no
C(87) C(88) C(89) H(109) -61(2) no
H(105) C(88) C(89) H(107) -58(3) no
H(105) C(88) C(89) H(108) 60(3) no
H(105) C(88) C(89) H(109) 179(803) no
H(106) C(88) C(89) H(107) 179(879) no
H(106) C(88) C(89) H(108) -60(3) no
H(106) C(88) C(89) H(109) 58(3) no
C(68) C(69) C(70) C(49) 0(3) yes
C(68) C(69) C(70) C(71) -176(1) yes
C(90) C(69) C(70) C(49) 175(1) yes
C(90) C(69) C(70) C(71) 0(3) yes
C(73) C(74) C(75) H(73) -179(507) no
C(73) C(74) C(75) H(74) -59(2) no
C(73) C(74) C(75) H(75) 60(2) no
H(71) C(74) C(75) H(73) 61(3) no
H(71) C(74) C(75) H(74) -178(2) no
H(71) C(74) C(75) H(75) -59(3) no
H(72) C(74) C(75) H(73) -59(3) no
H(72) C(74) C(75) H(74) 60(3) no
H(72) C(74) C(75) H(75) -179(879) no
C(16) C(15) C(39) C(40) 81(2) yes
C(16) C(15) C(39) H(40) -159(2) no
C(16) C(15) C(39) H(41) -37(3) no
C(14) C(15) C(39) C(40) -97(2) yes
C(14) C(15) C(39) H(40) 21(3) no
C(14) C(15) C(39) H(41) 142(2) no
O(1) C(2) C(3) C(24) -46(3) yes
O(1) C(2) C(3) C(4) 134(2) yes
O(2) C(2) C(3) C(24) 126(2) yes
O(2) C(2) C(3) C(4) -52(3) yes
C(23) C(44) C(45) C(46) 174(1) yes
C(23) C(44) C(45) H(54) -66(3) no
C(23) C(44) C(45) H(55) 54(2) no
H(52) C(44) C(45) C(46) 52(3) no
H(52) C(44) C(45) H(54) 172(3) no
H(52) C(44) C(45) H(55) -67(3) no
H(53) C(44) C(45) C(46) -67(2) no
H(53) C(44) C(45) H(54) 52(3) no
H(53) C(44) C(45) H(55) 172(2) no
C(60) C(83) C(84) H(95) -177(2) no
C(60) C(83) C(84) H(96) -57(2) no
C(60) C(83) C(84) H(97) 63(2) no
H(93) C(83) C(84) H(95) 60(3) no
H(93) C(83) C(84) H(96) -179(880) no
H(93) C(83) C(84) H(97) -59(2) no
H(94) C(83) C(84) H(95) -59(2) no
H(94) C(83) C(84) H(96) 60(2) no
H(94) C(83) C(84) H(97) -178(2) no
C(44) C(45) C(46) H(56) 179(880) no
C(44) C(45) C(46) H(57) -61(3) no
C(44) C(45) C(46) H(58) 60(3) no
H(54) C(45) C(46) H(56) 60(3) no
H(54) C(45) C(46) H(57) 179(802) no
H(54) C(45) C(46) H(58) -58(3) no
H(55) C(45) C(46) H(56) -62(3) no
H(55) C(45) C(46) H(57) 56(3) no
H(55) C(45) C(46) H(58) 178(3) no
H(100) C(86) C(85) C(61) -60(2) no
H(100) C(86) C(85) H(98) -178(2) no
H(100) C(86) C(85) H(99) 61(3) no
H(101) C(86) C(85) C(61) 58(2) no
H(101) C(86) C(85) H(98) -59(3) no
H(101) C(86) C(85) H(99) -179(879) no
H(102) C(86) C(85) C(61) 179(718) no
H(102) C(86) C(85) H(98) 61(2) no
H(102) C(86) C(85) H(99) -58(3) no
C(12) C(33) C(34) H(27) -57(2) no
C(12) C(33) C(34) H(28) 62(3) no
C(12) C(33) C(34) H(29) -177(2) no
H(25) C(33) C(34) H(27) -178(2) no
H(25) C(33) C(34) H(28) -58(3) no
H(25) C(33) C(34) H(29) 60(3) no
H(26) C(33) C(34) H(27) 60(3) no
H(26) C(33) C(34) H(28) -179(879) no
H(26) C(33) C(34) H(29) -59(3) no
H(37) C(38) C(37) C(14) 59(3) no
H(37) C(38) C(37) H(35) -60(3) no
H(37) C(38) C(37) H(36) -179(718) no
H(38) C(38) C(37) C(14) 179(880) no
H(38) C(38) C(37) H(35) 59(3) no
H(38) C(38) C(37) H(36) -59(3) no
H(39) C(38) C(37) C(14) -60(2) no
H(39) C(38) C(37) H(35) 179(880) no
H(39) C(38) C(37) H(36) 61(2) no
C(13) C(35) C(36) H(32) -59(2) no
C(13) C(35) C(36) H(33) 59(2) no
C(13) C(35) C(36) H(34) 179(880) no
H(30) C(35) C(36) H(32) 179(879) no
H(30) C(35) C(36) H(33) -61(3) no
H(30) C(35) C(36) H(34) 58(3) no
H(31) C(35) C(36) H(32) 61(3) no
H(31) C(35) C(36) H(33) -179(507) no
H(31) C(35) C(36) H(34) -59(2) no
C(49) C(70) C(71) O(7) -49(2) yes
C(49) C(70) C(71) O(8) 130(1) yes
C(69) C(70) C(71) O(7) 126(1) yes
C(69) C(70) C(71) O(8) -53(2) yes
C(15) C(39) C(40) H(42) 59(2) no
C(15) C(39) C(40) H(43) -179(718) no
C(15) C(39) C(40) H(44) -59(3) no
H(40) C(39) C(40) H(42) -59(3) no
H(40) C(39) C(40) H(43) 60(4) no
H(40) C(39) C(40) H(44) -178(358) no
H(41) C(39) C(40) H(42) 179(803) no
H(41) C(39) C(40) H(43) -59(3) no
H(41) C(39) C(40) H(44) 60(3) no
C(59) C(81) C(82) H(90) -56(2) no
C(59) C(81) C(82) H(91) 61(3) no
C(59) C(81) C(82) H(92) -176(2) no
H(88) C(81) C(82) H(90) -174(3) no
H(88) C(81) C(82) H(91) -56(4) no
H(88) C(81) C(82) H(92) 65(3) no
H(89) C(81) C(82) H(90) 62(4) no
H(89) C(81) C(82) H(91) 179(879) no
H(89) C(81) C(82) H(92) -58(4) no

loop_
_cod_related_entry_id
_cod_related_entry_database
_cod_related_entry_code
1 ChemSpider 10147824
